data_4333343
loop_
_publ_author_name
'York, John T.'
'Bar-Nahum, Itsik'
'Tolman, William B.'

_publ_section_title
;
 Structural Diversity in Copper&#x2212;Sulfur Chemistry:&#x00A0; Synthesis
 of Novel Cu/S Clusters through Metathesis Reactions
;
_journal_issue 20
_journal_name_full 'Inorganic Chemistry'
_journal_page_first 8105
_journal_page_last 8107
_journal_paper_doi 10.1021/ic700760p
_journal_volume 46
_journal_year 2007
_chemical_absolute_configuration ad
_chemical_formula_moiety 'C10 H22 Cl Cu N2'
_chemical_formula_sum 'C10 H22 Cl Cu N2'
_chemical_formula_weight 269.29
_chemical_name_common 05336m
_chemical_name_systematic
; 
 ? 
;
_space_group_IT_number 19
_symmetry_cell_setting orthorhombic
_symmetry_space_group_name_Hall 'P 2ac 2ab'
_symmetry_space_group_name_H-M 'P 21 21 21'
_atom_sites_solution_hydrogens geom
_atom_sites_solution_primary direct
_atom_sites_solution_secondary difmap
_audit_creation_method SHELXL-97
_cell_angle_alpha 90.00
_cell_angle_beta 90.00
_cell_angle_gamma 90.00
_cell_formula_units_Z 4
_cell_length_a 8.2309(10)
_cell_length_b 10.8644(12)
_cell_length_c 14.0116(16)
_cell_measurement_reflns_used 3724
_cell_measurement_temperature 173(2)
_cell_measurement_theta_max 24.98
_cell_measurement_theta_min 2.37
_cell_volume 1253.0(3)
_computing_cell_refinement 'Saint, Bruker'
_computing_data_collection 'Smart, Bruker'
_computing_data_reduction 'Saint, Bruker'
_computing_molecular_graphics 'SHELXTL, Bruker'
_computing_publication_material 'SHELXTL, Bruker'
_computing_structure_refinement 'SHELXL-97 (Sheldrick, 1997)'
_computing_structure_solution 'SHELXS-97 (Sheldrick, 1990)'
_diffrn_ambient_temperature 173(2)
_diffrn_measured_fraction_theta_full 1.000
_diffrn_measured_fraction_theta_max 1.000
_diffrn_measurement_device_type 'Bruker SMART Platform CCD'
_diffrn_measurement_method 'area detector, omega scans'
_diffrn_radiation_monochromator graphite
_diffrn_radiation_source 'normal-focus sealed tube'
_diffrn_radiation_type MoK\a
_diffrn_radiation_wavelength 0.71073
_diffrn_reflns_av_R_equivalents 0.0792
_diffrn_reflns_av_sigmaI/netI 0.0665
_diffrn_reflns_limit_h_max 9
_diffrn_reflns_limit_h_min -9
_diffrn_reflns_limit_k_max 12
_diffrn_reflns_limit_k_min -12
_diffrn_reflns_limit_l_max 15
_diffrn_reflns_limit_l_min -16
_diffrn_reflns_number 11052
_diffrn_reflns_theta_full 25.06
_diffrn_reflns_theta_max 25.06
_diffrn_reflns_theta_min 2.37
_exptl_absorpt_coefficient_mu 1.924
_exptl_absorpt_correction_T_max 0.8309
_exptl_absorpt_correction_T_min 0.5133
_exptl_absorpt_correction_type multi-scan
_exptl_absorpt_process_details 'SADABS, R. Blessing, 1995'
_exptl_crystal_colour Colorless
_exptl_crystal_density_diffrn 1.428
_exptl_crystal_density_meas ?
_exptl_crystal_density_method 'not measured'
_exptl_crystal_description Plate
_exptl_crystal_F_000 568
_exptl_crystal_size_max 0.40
_exptl_crystal_size_mid 0.40
_exptl_crystal_size_min 0.10
_refine_diff_density_max 0.421
_refine_diff_density_min -0.646
_refine_diff_density_rms 0.069
_refine_ls_abs_structure_details 'Flack H D (1983), 927 Friedel pairs, Acta Cryst. A39, 876-881'
_refine_ls_abs_structure_Flack -0.02(3)
_refine_ls_extinction_method none
_refine_ls_goodness_of_fit_ref 1.005
_refine_ls_hydrogen_treatment riding
_refine_ls_matrix_type full
_refine_ls_number_parameters 127
_refine_ls_number_reflns 2231
_refine_ls_number_restraints 0
_refine_ls_restrained_S_all 1.005
_refine_ls_R_factor_all 0.0565
_refine_ls_R_factor_gt 0.0323
_refine_ls_shift/su_max 0.000
_refine_ls_shift/su_mean 0.000
_refine_ls_structure_factor_coef Fsqd
_refine_ls_weighting_details 'calc w=1/[\s^2^(Fo^2^)+(0.0075P)^2^+0.0000P] where P=(Fo^2^+2Fc^2^)/3'
_refine_ls_weighting_scheme calc
_refine_ls_wR_factor_gt 0.0562
_refine_ls_wR_factor_ref 0.0608
_reflns_number_gt 1603
_reflns_number_total 2231
_reflns_threshold_expression >2sigma(I)
_cod_data_source_file ic700760psup1.cif
_cod_data_source_block 05336m
_cod_depositor_comments
;
The following automatic conversions were performed:

'_symmetry_cell_setting' value 'Orthorhombic' changed to
'orthorhombic' according to
/home/saulius/struct/CIF-dictionaries/cif_core.dic dictionary named
'cif_core.dic' version 2.4.2 from 2011-04-26.

Automatic conversion script
Id: cif_fix_values 1891 2012-01-12 08:04:46Z andrius 

The following automatic conversions were performed:

'_exptl_crystal_density_meas' value 'not measured' was changed to '?'
- the value is perceived as not measured.

Automatic conversion script
Id: cif_fix_values 3008 2015-01-20 13:52:24Z robertas 
;
_cod_original_sg_symbol_H-M P212121
_cod_database_code 4333343

loop_
_symmetry_equiv_pos_as_xyz
'x, y, z'
'-x+1/2, -y, z+1/2'
'-x, y+1/2, -z+1/2'
'x+1/2, -y+1/2, -z'

loop_
_atom_site_label
_atom_site_type_symbol
_atom_site_fract_x
_atom_site_fract_y
_atom_site_fract_z
_atom_site_U_iso_or_equiv
_atom_site_adp_type
_atom_site_occupancy
_atom_site_symmetry_multiplicity
_atom_site_calc_flag
_atom_site_refinement_flags
Cu1 Cu 0.74955(10) 0.46520(3) 0.78106(3) 0.03267(14) Uani 1 1 d .
Cl1 Cl 0.7528(2) 0.65761(6) 0.80840(7) 0.0368(2) Uani 1 1 d .
N1 N 0.7470(6) 0.2873(2) 0.83026(18) 0.0242(6) Uani 1 1 d .
N2 N 0.7541(7) 0.3834(2) 0.64128(19) 0.0237(6) Uani 1 1 d .
C3 C 0.7111(4) 0.2040(3) 0.7477(3) 0.0211(11) Uani 1 1 d .
H3A H 0.5907 0.2055 0.7384 0.025 Uiso 1 1 calc R
C10 C 0.7315(7) 0.1694(3) 0.5722(3) 0.0282(10) Uani 1 1 d .
H10A H 0.7840 0.1986 0.5128 0.034 Uiso 1 1 calc R
H10B H 0.6124 0.1768 0.5640 0.034 Uiso 1 1 calc R
C4 C 0.7857(4) 0.2501(3) 0.6555(3) 0.0211(10) Uani 1 1 d .
H4A H 0.9060 0.2400 0.6617 0.025 Uiso 1 1 calc R
C6 C 0.8754(5) 0.4418(5) 0.5797(3) 0.0344(13) Uani 1 1 d .
H6A H 0.8737 0.4027 0.5167 0.052 Uiso 1 1 calc R
H6B H 0.9834 0.4323 0.6082 0.052 Uiso 1 1 calc R
H6C H 0.8502 0.5296 0.5731 0.052 Uiso 1 1 calc R
C5 C 0.5899(5) 0.4090(4) 0.6017(4) 0.0317(13) Uani 1 1 d .
H5A H 0.5819 0.3746 0.5373 0.047 Uiso 1 1 calc R
H5B H 0.5722 0.4981 0.5992 0.047 Uiso 1 1 calc R
H5C H 0.5074 0.3711 0.6427 0.047 Uiso 1 1 calc R
C7 C 0.7581(7) 0.0691(2) 0.7635(3) 0.0286(9) Uani 1 1 d .
H7A H 0.8775 0.0628 0.7702 0.034 Uiso 1 1 calc R
H7B H 0.7083 0.0395 0.8236 0.034 Uiso 1 1 calc R
C2 C 0.9120(5) 0.2663(5) 0.8699(3) 0.0344(13) Uani 1 1 d .
H2A H 0.9193 0.1823 0.8949 0.052 Uiso 1 1 calc R
H2B H 0.9324 0.3251 0.9216 0.052 Uiso 1 1 calc R
H2C H 0.9930 0.2777 0.8195 0.052 Uiso 1 1 calc R
C9 C 0.7760(6) 0.0341(3) 0.5889(3) 0.0387(12) Uani 1 1 d .
H9A H 0.7349 -0.0164 0.5353 0.046 Uiso 1 1 calc R
H9B H 0.8956 0.0254 0.5911 0.046 Uiso 1 1 calc R
C1 C 0.6269(5) 0.2692(5) 0.9071(3) 0.0390(14) Uani 1 1 d .
H1A H 0.6294 0.1832 0.9282 0.058 Uiso 1 1 calc R
H1B H 0.5181 0.2891 0.8833 0.058 Uiso 1 1 calc R
H1C H 0.6533 0.3231 0.9610 0.058 Uiso 1 1 calc R
C8 C 0.7030(4) -0.0118(3) 0.6820(3) 0.0323(12) Uani 1 1 d .
H8A H 0.5829 -0.0104 0.6776 0.039 Uiso 1 1 calc R
H8B H 0.7377 -0.0977 0.6936 0.039 Uiso 1 1 calc R

loop_
_atom_site_aniso_label
_atom_site_aniso_U_11
_atom_site_aniso_U_22
_atom_site_aniso_U_33
_atom_site_aniso_U_23
_atom_site_aniso_U_13
_atom_site_aniso_U_12
Cu1 0.0297(2) 0.0236(2) 0.0447(3) -0.0054(2) 0.0029(5) -0.0021(5)
Cl1 0.0309(5) 0.0223(4) 0.0571(7) -0.0037(4) 0.0048(11) -0.0019(10)
N1 0.0280(16) 0.0259(14) 0.0187(16) 0.0015(12) -0.001(3) -0.003(3)
N2 0.0233(16) 0.0215(13) 0.0264(17) 0.0017(12) -0.005(3) 0.001(3)
C3 0.017(3) 0.0208(18) 0.025(2) -0.0026(16) -0.0004(17) -0.0010(15)
C10 0.027(3) 0.0314(18) 0.026(2) -0.0063(16) -0.001(3) -0.001(3)
C4 0.017(3) 0.0230(18) 0.024(2) -0.0001(17) 0.0024(17) 0.0017(16)
C6 0.037(3) 0.034(3) 0.032(3) 0.011(3) 0.005(2) -0.003(2)
C5 0.035(3) 0.030(3) 0.030(3) 0.006(2) -0.004(2) 0.011(2)
C7 0.0223(18) 0.0245(16) 0.039(2) 0.0053(16) 0.003(3) -0.003(3)
C2 0.042(3) 0.031(3) 0.030(3) 0.002(3) -0.014(2) -0.006(2)
C9 0.037(3) 0.034(2) 0.045(3) -0.017(2) 0.002(2) 0.000(3)
C1 0.046(3) 0.043(3) 0.028(3) -0.007(3) 0.015(3) -0.002(3)
C8 0.028(3) 0.0199(19) 0.049(3) -0.006(2) 0.0005(19) 0.0003(15)

loop_
_atom_type_symbol
_atom_type_description
_atom_type_scat_dispersion_real
_atom_type_scat_dispersion_imag
_atom_type_scat_source
C C 0.0033 0.0016 'International Tables Vol C Tables 4.2.6.8 and 6.1.1.4'
H H 0.0000 0.0000 'International Tables Vol C Tables 4.2.6.8 and 6.1.1.4'
N N 0.0061 0.0033 'International Tables Vol C Tables 4.2.6.8 and 6.1.1.4'
Cl Cl 0.1484 0.1585 'International Tables Vol C Tables 4.2.6.8 and 6.1.1.4'
Cu Cu 0.3201 1.2651 'International Tables Vol C Tables 4.2.6.8 and 6.1.1.4'

loop_
_geom_angle_atom_site_label_1
_geom_angle_atom_site_label_2
_geom_angle_atom_site_label_3
_geom_angle
N1 Cu1 Cl1 149.99(8)
N1 Cu1 N2 85.25(9)
Cl1 Cu1 N2 124.75(7)
C1 N1 C3 110.5(3)
C1 N1 C2 108.6(3)
C3 N1 C2 112.1(3)
C1 N1 Cu1 112.2(3)
C3 N1 Cu1 108.17(19)
C2 N1 Cu1 105.1(3)
C6 N2 C4 112.5(4)
C6 N2 C5 108.6(3)
C4 N2 C5 113.0(4)
C6 N2 Cu1 111.7(3)
C4 N2 Cu1 106.5(2)
C5 N2 Cu1 104.2(3)
N1 C3 C4 112.2(3)
N1 C3 C7 114.6(3)
C4 C3 C7 109.8(3)
N1 C3 H3A 106.6
C4 C3 H3A 106.6
C7 C3 H3A 106.6
C4 C10 C9 111.4(3)
C4 C10 H10A 109.4
C9 C10 H10A 109.4
C4 C10 H10B 109.4
C9 C10 H10B 109.4
H10A C10 H10B 108.0
N2 C4 C10 114.0(3)
N2 C4 C3 111.5(3)
C10 C4 C3 110.1(3)
N2 C4 H4A 107.0
C10 C4 H4A 107.0
C3 C4 H4A 107.0
N2 C6 H6A 109.5
N2 C6 H6B 109.5
H6A C6 H6B 109.5
N2 C6 H6C 109.5
H6A C6 H6C 109.5
H6B C6 H6C 109.5
N2 C5 H5A 109.5
N2 C5 H5B 109.5
H5A C5 H5B 109.5
N2 C5 H5C 109.5
H5A C5 H5C 109.5
H5B C5 H5C 109.5
C8 C7 C3 111.8(3)
C8 C7 H7A 109.3
C3 C7 H7A 109.3
C8 C7 H7B 109.3
C3 C7 H7B 109.3
H7A C7 H7B 107.9
N1 C2 H2A 109.5
N1 C2 H2B 109.5
H2A C2 H2B 109.5
N1 C2 H2C 109.5
H2A C2 H2C 109.5
H2B C2 H2C 109.5
C8 C9 C10 110.6(4)
C8 C9 H9A 109.5
C10 C9 H9A 109.5
C8 C9 H9B 109.5
C10 C9 H9B 109.5
H9A C9 H9B 108.1
N1 C1 H1A 109.5
N1 C1 H1B 109.5
H1A C1 H1B 109.5
N1 C1 H1C 109.5
H1A C1 H1C 109.5
H1B C1 H1C 109.5
C7 C8 C9 109.9(3)
C7 C8 H8A 109.7
C9 C8 H8A 109.7
C7 C8 H8B 109.7
C9 C8 H8B 109.7
H8A C8 H8B 108.2

loop_
_geom_bond_atom_site_label_1
_geom_bond_atom_site_label_2
_geom_bond_distance
Cu1 N1 2.052(2)
Cu1 Cl1 2.1254(8)
Cu1 N2 2.151(3)
N1 C1 1.476(5)
N1 C3 1.499(4)
N1 C2 1.485(5)
N2 C6 1.463(5)
N2 C4 1.485(4)
N2 C5 1.487(5)
C3 C4 1.515(5)
C3 C7 1.532(4)
C3 H3A 1.0000
C10 C4 1.527(5)
C10 C9 1.533(5)
C10 H10A 0.9900
C10 H10B 0.9900
C4 H4A 1.0000
C6 H6A 0.9800
C6 H6B 0.9800
C6 H6C 0.9800
C5 H5A 0.9800
C5 H5B 0.9800
C5 H5C 0.9800
C7 C8 1.511(5)
C7 H7A 0.9900
C7 H7B 0.9900
C2 H2A 0.9800
C2 H2B 0.9800
C2 H2C 0.9800
C9 C8 1.520(5)
C9 H9A 0.9900
C9 H9B 0.9900
C1 H1A 0.9800
C1 H1B 0.9800
C1 H1C 0.9800
C8 H8A 0.9900
C8 H8B 0.9900

loop_
_geom_torsion_atom_site_label_1
_geom_torsion_atom_site_label_2
_geom_torsion_atom_site_label_3
_geom_torsion_atom_site_label_4
_geom_torsion
Cl1 Cu1 N1 C1 46.5(5)
N2 Cu1 N1 C1 -135.0(3)
Cl1 Cu1 N1 C3 168.7(2)
N2 Cu1 N1 C3 -12.8(3)
Cl1 Cu1 N1 C2 -71.4(4)
N2 Cu1 N1 C2 107.1(3)
N1 Cu1 N2 C6 -134.0(3)
Cl1 Cu1 N2 C6 45.0(4)
N1 Cu1 N2 C4 -10.9(3)
Cl1 Cu1 N2 C4 168.2(2)
N1 Cu1 N2 C5 108.9(3)
Cl1 Cu1 N2 C5 -72.1(3)
C1 N1 C3 C4 158.3(3)
C2 N1 C3 C4 -80.4(4)
Cu1 N1 C3 C4 35.0(4)
C1 N1 C3 C7 -75.7(5)
C2 N1 C3 C7 45.6(5)
Cu1 N1 C3 C7 161.1(3)
C6 N2 C4 C10 -79.2(5)
C5 N2 C4 C10 44.3(5)
Cu1 N2 C4 C10 158.2(3)
C6 N2 C4 C3 155.4(3)
C5 N2 C4 C3 -81.1(4)
Cu1 N2 C4 C3 32.8(4)
C9 C10 C4 N2 176.8(4)
C9 C10 C4 C3 -57.0(5)
N1 C3 C4 N2 -46.8(4)
C7 C3 C4 N2 -175.4(4)
N1 C3 C4 C10 -174.3(3)
C7 C3 C4 C10 57.0(4)
N1 C3 C7 C8 174.1(4)
C4 C3 C7 C8 -58.6(5)
C4 C10 C9 C8 56.6(6)
C3 C7 C8 C9 57.9(5)
C10 C9 C8 C7 -56.2(5)
